data_9015387
loop_
_publ_author_name
'Averbuch-Pouchot, M. T.'
'Tordjman, I.'
'Durif, A.'
'Guitel, J. C.'

_publ_section_title
;
 Structure d'un paratungstate d'ammonium (NH4)6H6W12O42(H2O)10
;
_journal_issue 7
_journal_name_full 'Acta Crystallographica, Section B'
_journal_page_first 1675
_journal_page_last 1677
_journal_paper_doi 10.1107/S0567740879007378
_journal_volume 35
_journal_year 1979
_chemical_formula_sum 'N3 O26 W6'
_space_group_IT_number 2
_symmetry_space_group_name_Hall '-P 1'
_symmetry_space_group_name_H-M 'P -1'
_cell_angle_alpha 102.46
_cell_angle_beta 97.31
_cell_angle_gamma 88.61
_cell_length_a 11.94
_cell_length_b 13.21
_cell_length_c 16.63
_cell_formula_units_Z 4
_cell_volume 2540.396
_database_code_amcsd 0009686
_exptl_crystal_density_diffrn 4.082
_cod_duplicate_entry 1007039
_cod_original_formula_sum 'W6 O26 N3'
_cod_database_code 9015387
_amcsd_formula_title (NH4)6H6W12O42(H2O)10

loop_
_space_group_symop_operation_xyz
x,y,z
-x,-y,-z

loop_
_atom_site_label
_atom_site_fract_x
_atom_site_fract_y
_atom_site_fract_z
W1 0.74240 0.95330 0.62036
W2 0.72920 0.54470 -0.00039
W3 0.79390 0.26570 0.96147
W4 0.24090 0.83190 0.49009
W5 0.63770 0.33070 0.80437
W6 0.77840 0.71540 0.50907
W7 0.58010 0.60940 0.83515
W8 0.52080 0.72150 0.02569
W9 0.72640 0.37070 0.14962
W10 0.97970 0.69640 0.38880
W11 0.03630 0.86370 0.61082
W12 0.79560 0.93590 0.39222
O1 0.24200 0.11100 0.51460
O2 0.36600 0.30200 0.52300
O3 0.17600 0.31900 0.61000
O4 0.08500 0.14900 0.62200
O5 0.31600 0.31300 0.95900
O6 0.12700 0.43600 0.97600
O7 0.47100 0.14400 0.93700
O8 0.31000 0.12300 0.68500
O9 0.91700 0.27600 0.92200
O10 0.74300 0.08500 0.59300
O11 0.54700 0.24900 0.72700
O12 0.57400 0.45800 0.79300
O13 0.65300 0.25900 0.52700
O14 0.72200 0.41000 0.92840
O15 0.75900 0.33700 0.75800
O16 0.97100 0.41900 0.58100
O17 0.87800 0.23600 0.58900
O18 0.69200 0.22300 0.85900
O19 0.83600 0.35000 0.07210
O20 0.58300 0.40000 0.18800
O21 0.68600 0.05900 0.43140
O22 0.63000 0.29100 0.02720
O23 0.74500 0.24800 0.17900
O24 0.90000 0.05400 0.48100
O25 0.82500 0.22100 0.42900
O26 0.84900 0.03300 0.33100
O27 0.81200 0.45500 0.22800
O28 0.97300 0.20700 0.31100
O29 0.81000 0.14400 0.98800
O30 0.68300 0.49800 0.08600
O31 0.45700 0.44000 0.04900
O32 0.04400 0.23200 0.48500
O33 0.38400 0.35200 0.25400
O34 0.40500 0.06600 0.39790
O35 0.22300 0.19400 0.38550
O36 0.43700 0.26500 0.09300
O37 0.07800 0.04000 0.37900
O38 0.23800 0.01000 0.27200
O39 0.27700 0.40700 0.11200
O40 0.18100 0.40000 0.45900
O41 0.50700 0.33000 0.88600
O42 0.03400 0.33800 0.71400
N1 0.48900 0.12200 0.57500
N2 0.92200 0.16400 0.75100
N3 0.97500 0.16900 0.13900
N4 0.52400 0.04700 0.77400
N5 0.31600 0.34300 0.75500
N6 0.63000 0.05300 0.06100
O43 0.96200 0.48700 0.85100
O44 0.64200 0.13400 0.26200
O45 0.38200 0.07800 0.10200
O46 0.13900 0.32900 0.25400
O47 0.49800 0.24800 0.36400
O48 0.88600 0.42400 0.40100
O49 0.16200 0.00400 0.84300
O50 0.13000 0.19900 0.92400
O51 0.74500 0.46000 0.63700
O52 0.16600 0.04300 0.12100

loop_
_cod_related_entry_id
_cod_related_entry_database
_cod_related_entry_code
1 AMCSD 0009686
